data_7000916
loop_
_publ_author_name
'Logacheva, Nadezhda M.'
'Baulin, Vladimir E.'
'Tsivadze, Aslan Yu.'
'Pyatova, Elena N.'
'Ivanova, Irina S.'
'Velikodny, Yurii A.'
'Chernyshev, Vladimir V.'

_publ_section_title
;
 Ni(II), Co(II), Cu(II), Zn(II) and Na(I) complexes of a hybrid ligand
 4&#x2032;-(4&#x2034;-benzo-15-crown-5)-methyloxy-2,2&#x2032;:6&#x2032;,2&#x2033;-terpyridine
;
_journal_issue 14
_journal_name_full 'Dalton Transactions'
_journal_page_first 2482
_journal_page_last 2489
_journal_paper_doi 10.1039/b819805e
_journal_year 2009
_chemical_absolute_configuration unk
_chemical_formula_moiety 'C63 H62 Cu N9 Na2 O12 S3, C N S, C2 H3 N'
_chemical_formula_sum 'C66 H65 Cu N11 Na2 O12 S4'
_chemical_formula_weight 1442.10
_chemical_name_common
;
((4'-(4'''-Benzo-15-crown-5-sodium thiocyanate)-methyloxy-
2,2':6',2''-terpyridine) (4'-(4'''-benzo-15-crown-5-sodium
dithiocyanate)-methyloxy-2,2':6',2''-terpyridine)) copper(ii)
thiocyanate acetonitrile
;
_chemical_name_systematic
;
{[4'-(4'''-Benzo-15-crown-5-sodium thiocyanate)-
methyloxy-2,2':6',2''-terpyridine]
[4'-(4'''-benzo-15-crown-5-sodium dithiocyanate)-methyloxy-2,2':6',2''-
terpyridine]} copper(II) thiocyanate acetonitrile
;
_space_group_IT_number 1
_symmetry_cell_setting triclinic
_symmetry_space_group_name_Hall 'P 1'
_symmetry_space_group_name_H-M 'P 1'
_atom_sites_solution_hydrogens geom
_audit_creation_method manual
_cell_angle_alpha 67.047(11)
_cell_angle_beta 62.366(11)
_cell_angle_gamma 87.686(12)
_cell_formula_units_Z 1
_cell_length_a 12.674(2)
_cell_length_b 12.833(2)
_cell_length_c 13.256(3)
_cell_measurement_reflns_used 3832
_cell_measurement_temperature 100(2)
_cell_measurement_theta_max 18.25
_cell_measurement_theta_min 5.01
_cell_volume 1732.6(6)
_computing_cell_refinement 'SAINT-Plus (Bruker, 1998)'
_computing_data_collection 'APEX2 (Bruker, 2006)'
_computing_data_reduction SAINT-Plus
_computing_molecular_graphics 'PLATON (Spek, 2002)'
_computing_structure_refinement 'MRIA (Zlokazov & Chernyshev, 1992)'
_computing_structure_solution 'Fox (Favre-Nicolin & Cerny, 2002)'
_diffrn_ambient_temperature 100(2)
_diffrn_measured_fraction_theta_full 0.991
_diffrn_measured_fraction_theta_max 0.991
_diffrn_measurement_device_type 'Bruker Kappa APEXII area-detector diffractometer'
_diffrn_measurement_method '\o and \f scans'
_diffrn_radiation_monochromator graphite
_diffrn_radiation_source 'fine-focus sealed tube'
_diffrn_radiation_type MoK\a
_diffrn_radiation_wavelength 0.71073
_diffrn_reflns_av_R_equivalents 0.1866
_diffrn_reflns_av_sigmaI/netI 0.4319
_diffrn_reflns_limit_h_max 14
_diffrn_reflns_limit_h_min -14
_diffrn_reflns_limit_k_max 14
_diffrn_reflns_limit_k_min -14
_diffrn_reflns_limit_l_max 14
_diffrn_reflns_limit_l_min -14
_diffrn_reflns_number 17928
_diffrn_reflns_theta_full 23.75
_diffrn_reflns_theta_max 23.75
_diffrn_reflns_theta_min 1.75
_exptl_absorpt_coefficient_mu 0.516
_exptl_absorpt_correction_T_max 0.957
_exptl_absorpt_correction_T_min 0.925
_exptl_absorpt_correction_type multi-scan
_exptl_absorpt_process_details 'SADABS (Bruker, 2004)'
_exptl_crystal_colour 'light green'
_exptl_crystal_density_diffrn 1.382
_exptl_crystal_density_method 'not measured'
_exptl_crystal_description prism?
_exptl_crystal_F_000 749
_exptl_crystal_size_max 0.05
_exptl_crystal_size_mid 0.04
_exptl_crystal_size_min 0.02
_refine_diff_density_max 0.824
_refine_diff_density_min -0.711
_refine_diff_density_rms 0.237
_refine_ls_extinction_method none
_refine_ls_goodness_of_fit_ref 1.043
_refine_ls_hydrogen_treatment noref
_refine_ls_matrix_type full
_refine_ls_number_parameters 386
_refine_ls_number_reflns 5206
_refine_ls_number_restraints 315
_refine_ls_restrained_S_all 1.078
_refine_ls_R_factor_all 0.2783
_refine_ls_R_factor_gt 0.1571
_refine_ls_shift/su_max 0.008
_refine_ls_shift/su_mean 0.002
_refine_ls_structure_factor_coef Fsqd
_refine_ls_weighting_details 'calc w=1/[\s^2^(Fo^2^)]'
_refine_ls_weighting_scheme calc
_refine_ls_wR_factor_gt 0.3578
_refine_ls_wR_factor_ref 0.4319
_reflns_number_gt 1543
_reflns_number_total 5206
_reflns_threshold_expression >2sigma(I)
_cod_data_source_file b819805e.txt
_cod_data_source_block 11
_cod_original_sg_symbol_H-M P1
_cod_database_code 7000916

loop_
_symmetry_equiv_pos_as_xyz
'x, y, z'

loop_
_atom_site_label
_atom_site_type_symbol
_atom_site_fract_x
_atom_site_fract_y
_atom_site_fract_z
_atom_site_U_iso_or_equiv
_atom_site_adp_type
_atom_site_occupancy
_atom_site_symmetry_multiplicity
_atom_site_calc_flag
_atom_site_refinement_flags
_atom_site_disorder_assembly
_atom_site_disorder_group
Cu Cu 0.5000 0.5000 0.5000 0.0544(14) Uiso 1 1 d . . .
O1A O 1.0463(25) 0.5645(22) 0.1830(29) 0.087(9) Uiso 1 1 d . . .
O2A O 1.5067(26) 0.8549(20) -0.1533(32) 0.074(8) Uiso 1 1 d . . .
O3A O 1.6123(26) 1.0521(24) -0.3783(27) 0.088(9) Uiso 1 1 d . . .
O4A O 1.8313(27) 1.0101(21) -0.5258(31) 0.093(9) Uiso 1 1 d . . .
O5A O 1.7897(23) 0.7704(23) -0.4370(24) 0.064(7) Uiso 1 1 d . . .
O6A O 1.6064(24) 0.6801(19) -0.1950(23) 0.058(7) Uiso 1 1 d . . .
N1A N 0.5535(30) 0.3955(24) 0.6429(33) 0.056(8) Uiso 1 1 d . . .
N2A N 0.6779(29) 0.5250(23) 0.3967(30) 0.052(8) Uiso 1 1 d . . .
N3A N 0.5297(31) 0.6161(24) 0.3078(32) 0.059(8) Uiso 1 1 d . . .
C1A C 0.4889(39) 0.3349(31) 0.7694(38) 0.073(12) Uiso 1 1 d . . .
H1A H 0.4058 0.3329 0.8083 0.087 Uiso 1 1 calc . . .
C2A C 0.5386(40) 0.2766(28) 0.8426(39) 0.065(11) Uiso 1 1 d . . .
H2A H 0.4896 0.2336 0.9283 0.078 Uiso 1 1 calc . . .
C3A C 0.6627(42) 0.2823(37) 0.7880(40) 0.084(13) Uiso 1 1 d . . .
H3A H 0.6990 0.2443 0.8360 0.101 Uiso 1 1 calc . . .
C4A C 0.7322(38) 0.3471(33) 0.6578(38) 0.068(11) Uiso 1 1 d . . .
H4A H 0.8155 0.3505 0.6171 0.082 Uiso 1 1 calc . . .
C5A C 0.6748(34) 0.4058(27) 0.5911(36) 0.056(10) Uiso 1 1 d . . .
C6A C 0.7409(31) 0.4731(32) 0.4513(33) 0.051(9) Uiso 1 1 d . . .
C7A C 0.8678(33) 0.4816(28) 0.3862(38) 0.062(10) Uiso 1 1 d . . .
H7A H 0.9108 0.4447 0.4270 0.075 Uiso 1 1 calc . . .
C8A C 0.9252(37) 0.5494(33) 0.2559(41) 0.059(11) Uiso 1 1 d . . .
C9A C 0.8570(36) 0.6062(30) 0.1986(37) 0.075(12) Uiso 1 1 d . . .
H9A H 0.8951 0.6519 0.1127 0.090 Uiso 1 1 calc . . .
C10A C 0.7322(33) 0.5934(29) 0.2711(34) 0.049(9) Uiso 1 1 d . . .
C11A C 0.6511(28) 0.6448(28) 0.2219(31) 0.047(9) Uiso 1 1 d . . .
C12A C 0.6890(31) 0.7202(30) 0.0998(38) 0.060(11) Uiso 1 1 d . . .
H12A H 0.7712 0.7432 0.0425 0.072 Uiso 1 1 calc . . .
C13A C 0.6032(29) 0.7630(32) 0.0609(36) 0.059(10) Uiso 1 1 d . . .
H13A H 0.6281 0.8107 -0.0227 0.071 Uiso 1 1 calc . . .
C14A C 0.4800(39) 0.7326(41) 0.1504(45) 0.084(14) Uiso 1 1 d . . .
H14A H 0.4214 0.7611 0.1286 0.100 Uiso 1 1 calc . . .
C15A C 0.4489(32) 0.6588(33) 0.2720(38) 0.052(10) Uiso 1 1 d . . .
H15A H 0.3675 0.6377 0.3321 0.062 Uiso 1 1 calc . . .
C16A C 1.0980(45) 0.6440(44) 0.0491(46) 0.113(17) Uiso 1 1 d . . .
H16A H 1.0777 0.7197 0.0400 0.136 Uiso 1 1 calc . . .
H16B H 1.0676 0.6156 0.0079 0.136 Uiso 1 1 calc . . .
C17A C 1.2340(48) 0.6485(43) -0.0064(48) 0.094(15) Uiso 1 1 d . . .
C18A C 1.3079(41) 0.7458(33) -0.0403(38) 0.070(12) Uiso 1 1 d . . .
H18A H 1.2733 0.8062 -0.0227 0.084 Uiso 1 1 calc . . .
C19A C 1.4318(43) 0.7554(32) -0.0997(43) 0.060(11) Uiso 1 1 d . . .
C20A C 1.4828(42) 0.6632(31) -0.1288(39) 0.063(12) Uiso 1 1 d . . .
C21A C 1.4104(38) 0.5606(28) -0.0873(37) 0.060(11) Uiso 1 1 d . . .
H21A H 1.4443 0.4975 -0.0982 0.072 Uiso 1 1 calc . . .
C22A C 1.2838(40) 0.5556(43) -0.0280(49) 0.085(14) Uiso 1 1 d . . .
H22A H 1.2333 0.4897 -0.0031 0.102 Uiso 1 1 calc . . .
C23A C 1.4528(47) 0.9591(40) -0.1681(50) 0.099(15) Uiso 1 1 d . . .
H23A H 1.4068 0.9631 -0.0878 0.119 Uiso 1 1 calc . . .
H23B H 1.3988 0.9593 -0.2014 0.119 Uiso 1 1 calc . . .
C24A C 1.5553(48) 1.0605(41) -0.2580(47) 0.109(17) Uiso 1 1 d . . .
H24A H 1.5246 1.1321 -0.2661 0.131 Uiso 1 1 calc . . .
H24B H 1.6129 1.0572 -0.2284 0.131 Uiso 1 1 calc . . .
C25A C 1.7102(42) 1.1460(39) -0.4748(48) 0.092(14) Uiso 1 1 d . . .
H25A H 1.7550 1.1654 -0.4400 0.110 Uiso 1 1 calc . . .
H25B H 1.6784 1.2131 -0.5084 0.110 Uiso 1 1 calc . . .
C26A C 1.7911(47) 1.1113(40) -0.5758(51) 0.106(16) Uiso 1 1 d . . .
H26A H 1.7479 1.0987 -0.6155 0.127 Uiso 1 1 calc . . .
H26B H 1.8600 1.1722 -0.6391 0.127 Uiso 1 1 calc . . .
C27A C 1.8885(41) 0.9549(44) -0.6092(42) 0.093(14) Uiso 1 1 d . . .
H27A H 1.9662 1.0008 -0.6776 0.112 Uiso 1 1 calc . . .
H27B H 1.8385 0.9476 -0.6444 0.112 Uiso 1 1 calc . . .
C28A C 1.9059(49) 0.8368(40) -0.5362(51) 0.105(16) Uiso 1 1 d . . .
H28A H 1.9453 0.7989 -0.5915 0.126 Uiso 1 1 calc . . .
H28B H 1.9565 0.8440 -0.5017 0.126 Uiso 1 1 calc . . .
C29A C 1.7962(40) 0.6668(34) -0.3478(41) 0.064(11) Uiso 1 1 d . . .
H29A H 1.8348 0.6837 -0.3063 0.077 Uiso 1 1 calc . . .
H29B H 1.8425 0.6195 -0.3888 0.077 Uiso 1 1 calc . . .
C30A C 1.6661(32) 0.6046(29) -0.2527(33) 0.042(9) Uiso 1 1 d . . .
H30A H 1.6265 0.5898 -0.2944 0.051 Uiso 1 1 calc . . .
H30B H 1.6647 0.5320 -0.1903 0.051 Uiso 1 1 calc . . .
O1B O -0.0394(26) 0.3957(24) 0.8577(29) 0.070(8) Uiso 1 1 d . . .
O2B O -0.4715(22) 0.1788(23) 1.1420(24) 0.056(7) Uiso 1 1 d . . .
O3B O -0.6043(24) -0.0250(22) 1.3238(27) 0.070(8) Uiso 1 1 d . . .
O4B O -0.8423(23) 0.0001(24) 1.4327(28) 0.084(8) Uiso 1 1 d . . .
O5B O -0.8238(21) 0.2306(21) 1.3904(23) 0.065(7) Uiso 1 1 d . . .
O6B O -0.6061(23) 0.3288(19) 1.1995(22) 0.052(7) Uiso 1 1 d . . .
N1B N 0.4771(27) 0.6526(23) 0.5447(30) 0.054(8) Uiso 1 1 d . . .
N2B N 0.3246(23) 0.4703(20) 0.6121(28) 0.044(8) Uiso 1 1 d . . .
N3B N 0.4418(26) 0.3386(21) 0.4989(31) 0.065(9) Uiso 1 1 d . . .
C1B C 0.5578(38) 0.7411(41) 0.5048(43) 0.081(13) Uiso 1 1 d . . .
H1B H 0.6376 0.7453 0.4472 0.098 Uiso 1 1 calc . . .
C2B C 0.5282(39) 0.8284(33) 0.5452(39) 0.070(12) Uiso 1 1 d . . .
H2B H 0.5866 0.8900 0.5159 0.079 Uiso 1 1 calc . . .
C3B C 0.4084(33) 0.8205(28) 0.6308(33) 0.055(10) Uiso 1 1 d . . .
H3B H 0.3858 0.8772 0.6603 0.066 Uiso 1 1 calc . . .
C4B C 0.3231(31) 0.7297(31) 0.6723(39) 0.060(10) Uiso 1 1 d . . .
H4B H 0.2428 0.7243 0.7295 0.072 Uiso 1 1 calc . . .
C5B C 0.3593(29) 0.6448(28) 0.6270(33) 0.042(9) Uiso 1 1 d . . .
C6B C 0.2767(31) 0.5445(33) 0.6673(34) 0.040(9) Uiso 1 1 d . . .
C7B C 0.1532(32) 0.5229(30) 0.7502(37) 0.063(11) Uiso 1 1 d . . .
H7B H 0.1195 0.5729 0.7874 0.075 Uiso 1 1 calc . . .
C8B C 0.0783(36) 0.4252(32) 0.7784(41) 0.058(11) Uiso 1 1 d . . .
C9B C 0.1334(32) 0.3491(34) 0.7241(39) 0.064(11) Uiso 1 1 d . . .
H9B H 0.0874 0.2831 0.7422 0.077 Uiso 1 1 calc . . .
C10B C 0.2582(38) 0.3743(33) 0.6424(40) 0.070(12) Uiso 1 1 d . . .
C11B C 0.3220(31) 0.3000(34) 0.5776(31) 0.053(10) Uiso 1 1 d . . .
C12B C 0.2666(33) 0.1987(32) 0.5993(39) 0.060(11) Uiso 1 1 d . . .
H12B H 0.1847 0.1733 0.6567 0.073 Uiso 1 1 calc . . .
C13B C 0.3317(39) 0.1323(31) 0.5362(37) 0.068(11) Uiso 1 1 d . . .
H13B H 0.2948 0.0633 0.5500 0.082 Uiso 1 1 calc . . .
C14B C 0.4528(38) 0.1742(37) 0.4528(41) 0.082(14) Uiso 1 1 d . . .
H14B H 0.4991 0.1332 0.4081 0.098 Uiso 1 1 calc . . .
C15B C 0.5052(40) 0.2737(39) 0.4351(46) 0.093(14) Uiso 1 1 d . . .
H15B H 0.5871 0.2999 0.3777 0.111 Uiso 1 1 calc . . .
C16B C -0.1017(37) 0.4802(38) 0.9014(48) 0.089(14) Uiso 1 1 d . . .
H16C H -0.0904 0.5505 0.8306 0.107 Uiso 1 1 calc . . .
H16D H -0.0698 0.4980 0.9478 0.107 Uiso 1 1 calc . . .
C17B C -0.2309(31) 0.4301(29) 0.9829(33) 0.055(10) Uiso 1 1 d . . .
C18B C -0.2869(28) 0.3168(30) 1.0314(36) 0.054(10) Uiso 1 1 d . . .
H18B H -0.2392 0.2612 1.0191 0.065 Uiso 1 1 calc . . .
C19B C -0.4125(32) 0.2855(30) 1.0978(33) 0.053(9) Uiso 1 1 d . . .
C20B C -0.4849(30) 0.3698(33) 1.1236(30) 0.047(10) Uiso 1 1 d . . .
C21B C -0.4304(36) 0.4803(31) 1.0810(37) 0.063(11) Uiso 1 1 d . . .
H21B H -0.4776 0.5346 1.0993 0.075 Uiso 1 1 calc . . .
C22B C -0.3043(31) 0.5113(32) 1.0103(34) 0.059(10) Uiso 1 1 d . . .
H22B H -0.2686 0.5864 0.9810 0.071 Uiso 1 1 calc . . .
C23B C -0.4080(39) 0.0826(33) 1.1660(40) 0.068(12) Uiso 1 1 d . . .
H23C H -0.3811 0.0816 1.2239 0.082 Uiso 1 1 calc . . .
H23D H -0.3376 0.0903 1.0884 0.082 Uiso 1 1 calc . . .
C24B C -0.4929(30) -0.0272(28) 1.2213(39) 0.061(11) Uiso 1 1 d . . .
H24C H -0.5082 -0.0329 1.1582 0.074 Uiso 1 1 calc . . .
H24D H -0.4578 -0.0929 1.2514 0.074 Uiso 1 1 calc . . .
C25B C -0.6988(32) -0.1207(30) 1.3768(31) 0.056(10) Uiso 1 1 d . . .
H25C H -0.6729 -0.1933 1.4066 0.067 Uiso 1 1 calc . . .
H25D H -0.7207 -0.1185 1.3150 0.067 Uiso 1 1 calc . . .
C26B C -0.8063(37) -0.1050(40) 1.4866(38) 0.090(14) Uiso 1 1 d . . .
H26C H -0.8725 -0.1688 1.5314 0.108 Uiso 1 1 calc . . .
H26D H -0.7820 -0.1013 1.5448 0.108 Uiso 1 1 calc . . .
C27B C -0.9287(31) 0.0403(30) 1.5218(42) 0.061(11) Uiso 1 1 d . . .
H27C H -0.9011 0.0403 1.5789 0.073 Uiso 1 1 calc . . .
H27D H -1.0063 -0.0103 1.5705 0.073 Uiso 1 1 calc . . .
C28B C -0.9415(37) 0.1603(33) 1.4511(39) 0.071(12) Uiso 1 1 d . . .
H28C H -0.9632 0.1624 1.3892 0.085 Uiso 1 1 calc . . .
H28D H -1.0033 0.1875 1.5081 0.085 Uiso 1 1 calc . . .
C29B C -0.8133(33) 0.3440(30) 1.3035(41) 0.058(10) Uiso 1 1 d . . .
H29C H -0.8706 0.3848 1.3461 0.069 Uiso 1 1 calc . . .
H29D H -0.8290 0.3417 1.2393 0.069 Uiso 1 1 calc . . .
C30B C -0.6829(30) 0.4036(29) 1.2448(32) 0.054(10) Uiso 1 1 d . . .
H30C H -0.6662 0.4780 1.1764 0.065 Uiso 1 1 calc . . .
H30D H -0.6702 0.4146 1.3070 0.065 Uiso 1 1 calc . . .
Na2 Na -0.6871(14) 0.1433(12) 1.2519(15) 0.071(5) Uiso 1 1 d . . .
N3 N -0.7785(47) 0.1865(42) 1.1222(47) 0.095(23) Uiso 1 1 d . . .
C3 C -0.8554(53) 0.2267(49) 1.1083(55) 0.104(24) Uiso 1 1 d . . .
S3 S -0.9666(23) 0.2821(23) 1.0893(28) 0.110(9) Uiso 1 1 d . . .
Na1 Na 1.7189(15) 0.8805(13) -0.3033(16) 0.080(5) Uiso 1 1 d . . .
N1 N 1.8802(48) 0.7891(43) -0.2549(58) 0.103(20) Uiso 1 1 d . . .
C1 C 1.9395(33) 0.7875(23) -0.2103(33) 0.096(15) Uiso 1 1 d . . .
S1 S 2.0247(23) 0.7875(19) -0.1504(24) 0.099(10) Uiso 1 1 d . . .
S2 S 1.8874(15) 1.1365(12) -0.1794(15) 0.116(9) Uiso 1 1 d . . .
C2 C 1.8090(39) 1.0530(38) -0.1958(42) 0.085(13) Uiso 1 1 d . . .
N2 N 1.7527(33) 0.9953(31) -0.2086(37) 0.103(12) Uiso 1 1 d . . .
S4 S 0.1022(15) 0.5688(14) 0.4614(17) 0.089(9) Uiso 1 1 d . . .
C4 C 0.1293(38) 0.6870(36) 0.3410(48) 0.096(15) Uiso 1 1 d . . .
N4 N 0.1476(36) 0.7742(38) 0.2586(40) 0.114(13) Uiso 1 1 d . . .
N5 N 0.8093(48) 0.8783(47) 0.2100(52) 0.101(23) Uiso 1 1 d . . .
C5 C 0.8960(60) 0.9273(69) 0.1163(70) 0.129(33) Uiso 1 1 d . . .
C6 C 1.0003(62) 0.9880(61) -0.0041(72) 0.119(34) Uiso 1 1 d . . .
H6A H 1.0707 0.9580 -0.0032 0.179 Uiso 1 1 calc R . .
H6B H 1.0104 1.0682 -0.0224 0.179 Uiso 1 1 calc R . .
H6C H 0.9896 0.9783 -0.0672 0.179 Uiso 1 1 calc R . .

loop_
_atom_type_symbol
_atom_type_description
_atom_type_scat_dispersion_real
_atom_type_scat_dispersion_imag
_atom_type_scat_source
Cu Cu 0.3201 1.2651 'International Tables Vol C Tables 4.2.6.8 and 6.1.1.4'
S S 0.1246 0.1234 'International Tables Vol C Tables 4.2.6.8 and 6.1.1.4'
Na Na 0.0362 0.0249 'International Tables Vol C Tables 4.2.6.8 and 6.1.1.4'
O O 0.0106 0.0060 'International Tables Vol C Tables 4.2.6.8 and 6.1.1.4'
N N 0.0061 0.0033 'International Tables Vol C Tables 4.2.6.8 and 6.1.1.4'
C C 0.0033 0.0016 'International Tables Vol C Tables 4.2.6.8 and 6.1.1.4'
H H 0.0000 0.0000 'International Tables Vol C Tables 4.2.6.8 and 6.1.1.4'

loop_
_geom_angle_atom_site_label_1
_geom_angle_atom_site_label_2
_geom_angle_atom_site_label_3
_geom_angle
_geom_angle_site_symmetry_1
_geom_angle_site_symmetry_3
_geom_angle_publ_flag
N1A Cu N1B 96.3(11) . . ?
N1A Cu N2A 78.3(10) . . ?
N1A Cu N2B 97.9(11) . . ?
N1A Cu N3A 156.2(12) . . ?
N1A Cu N3B 89.4(10) . . ?
N1B Cu N2A 100.8(11) . . ?
N1B Cu N2B 79.0(10) . . ?
N1B Cu N3A 88.3(11) . . ?
N1B Cu N3B 156.7(12) . . ?
N2A Cu N2B 176.2(12) . . ?
N2A Cu N3A 77.8(10) . . ?
N2A Cu N3B 102.5(11) . . ?
N2B Cu N3A 106.9(12) . . ?
N2B Cu N3B 77.9(11) . . ?
N3A Cu N3B 95.6(10) . . ?
O2A Na1 O3A 66.6(12) . . ?
O2A Na1 O4A 129.6(15) . . ?
O2A Na1 O5A 121.4(13) . . ?
O2A Na1 O6A 65.1(10) . . ?
O2A Na1 N1 126.3(18) . . ?
O2A Na1 N2 85.0(14) . . ?
O3A Na1 O4A 65.1(12) . . ?
O3A Na1 O5A 114.0(12) . . ?
O3A Na1 O6A 118.6(13) . . ?
O3A Na1 N1 155.6(18) . . ?
O3A Na1 N2 82.0(14) . . ?
O4A Na1 O5A 68.9(10) . . ?
O4A Na1 O6A 130.9(12) . . ?
O4A Na1 N1 103.8(19) . . ?
O4A Na1 N2 101.4(14) . . ?
O5A Na1 O6A 66.0(9) . . ?
O5A Na1 N1 78.6(16) . . ?
O5A Na1 N2 152.5(15) . . ?
O6A Na1 N1 85.4(17) . . ?
O6A Na1 N2 127.7(13) . . ?
N1 Na1 N2 79.1(18) . . ?
O2B Na2 O3B 67.8(11) . . ?
O2B Na2 O4B 137.4(13) . . ?
O2B Na2 O5B 127.9(12) . . ?
O2B Na2 O6B 67.4(11) . . ?
O2B Na2 N3 114.9(17) . . ?
O3B Na2 O4B 70.5(12) . . ?
O3B Na2 O5B 123.6(12) . . ?
O3B Na2 O6B 123.7(13) . . ?
O3B Na2 N3 129.1(17) . . ?
O4B Na2 O5B 70.7(10) . . ?
O4B Na2 O6B 134.6(12) . . ?
O4B Na2 N3 98.2(18) . . ?
O5B Na2 O6B 66.3(10) . . ?
O5B Na2 N3 95.6(17) . . ?
O6B Na2 N3 100.0(16) . . ?
C8A O1A C16A 117(4) . . ?
C8B O1B C16B 118(4) . . ?
Na1 O2A C19A 121(3) . . ?
Na1 O2A C23A 116(3) . . ?
C19A O2A C23A 117(4) . . ?
Na2 O2B C19B 119(2) . . ?
Na2 O2B C23B 119(2) . . ?
C19B O2B C23B 117(3) . . ?
Na1 O3A C24A 94(3) . . ?
Na1 O3A C25A 105(3) . . ?
C24A O3A C25A 112(4) . . ?
Na2 O3B C24B 110(2) . . ?
Na2 O3B C25B 104(2) . . ?
C24B O3B C25B 113(3) . . ?
Na1 O4A C26A 121(3) . . ?
Na1 O4A C27A 115(3) . . ?
C26A O4A C27A 115(4) . . ?
Na2 O4B C26B 116(3) . . ?
Na2 O4B C27B 115(2) . . ?
C26B O4B C27B 115(3) . . ?
Na1 O5A C28A 102(3) . . ?
Na1 O5A C29A 98(2) . . ?
C28A O5A C29A 114(4) . . ?
Na2 O5B C28B 103(2) . . ?
Na2 O5B C29B 103(2) . . ?
C28B O5B C29B 114(3) . . ?
Na1 O6A C20A 118(2) . . ?
Na1 O6A C30A 115(2) . . ?
C20A O6A C30A 120(3) . . ?
Na2 O6B C20B 121(2) . . ?
Na2 O6B C30B 121(2) . . ?
C20B O6B C30B 118(3) . . ?
Na1 N1 C1 147(4) . . ?
Cu N1A C1A 132.74 . . ?
Cu N1A C5A 110.92 . . ?
C1A N1A C5A 116(4) . . ?
Cu N1B C1B 129.76 . . ?
Cu N1B C5B 109.48 . . ?
C1B N1B C5B 121(4) . . ?
Na1 N2 C2 156(4) . . ?
Cu N2A C6A 118.83 . . ?
Cu N2A C10A 119.63 . . ?
C6A N2A C10A 122(4) . . ?
Cu N2B C6B 117.97 . . ?
Cu N2B C10B 119.88 . . ?
C6B N2B C10B 122(4) . . ?
Na2 N3 C3 143(5) . . ?
Cu N3A C11A 110.82 . . ?
Cu N3A C15A 129.18 . . ?
C11A N3A C15A 120(3) . . ?
Cu N3B C11B 111.19 . . ?
Cu N3B C15B 132.28 . . ?
C11B N3B C15B 117(4) . . ?
N1A C1A C2A 124(5) . . ?
N1B C1B C2B 122(5) . . ?
S1 C1 N1 178(4) . . ?
S2 C2 N2 179(5) . . ?
N5 C5 C6 177(11) . . ?
S4 C4 N4 176(5) . . ?
C1A C2A C3A 119(4) . . ?
C1B C2B C3B 118(4) . . ?
S3 C3 N3 178(7) . . ?
C2A C3A C4A 118(5) . . ?
C2B C3B C4B 120(4) . . ?
C3A C4A C5A 119(5) . . ?
C3B C4B C5B 119(4) . . ?
N1A C5A C4A 123(4) . . ?
N1A C5A C6A 114(4) . . ?
C4A C5A C6A 123(4) . . ?
N1B C5B C4B 120(4) . . ?
N1B C5B C6B 117(3) . . ?
C4B C5B C6B 123(4) . . ?
N2A C6A C5A 118(4) . . ?
N2A C6A C7A 124(3) . . ?
C5A C6A C7A 118(4) . . ?
N2B C6B C5B 117(3) . . ?
N2B C6B C7B 119(4) . . ?
C5B C6B C7B 124(4) . . ?
C6A C7A C8A 116(4) . . ?
C6B C7B C8B 120(4) . . ?
O1A C8A C7A 122(5) . . ?
O1A C8A C9A 118(4) . . ?
C7A C8A C9A 120(5) . . ?
O1B C8B C7B 124(4) . . ?
O1B C8B C9B 117(4) . . ?
C7B C8B C9B 118(4) . . ?
C8A C9A C10A 120(4) . . ?
C8B C9B C10B 119(4) . . ?
N2A C10A C9A 119(4) . . ?
N2A C10A C11A 116(3) . . ?
C9A C10A C11A 125(3) . . ?
N2B C10B C9B 121(4) . . ?
N2B C10B C11B 116(4) . . ?
C9B C10B C11B 122(4) . . ?
N3A C11A C10A 116(3) . . ?
N3A C11A C12A 120(4) . . ?
C10A C11A C12A 124(4) . . ?
N3B C11B C10B 114(4) . . ?
N3B C11B C12B 122(4) . . ?
C10B C11B C12B 124(4) . . ?
C11A C12A C13A 120(4) . . ?
C11B C12B C13B 121(4) . . ?
C12A C13A C14A 119(4) . . ?
C12B C13B C14B 116(4) . . ?
C13A C14A C15A 117(5) . . ?
C13B C14B C15B 121(5) . . ?
N3A C15A C14A 123(4) . . ?
N3B C15B C14B 123(5) . . ?
O1A C16A C17A 105(4) . . ?
O1B C16B C17B 108(4) . . ?
C16A C17A C18A 121(5) . . ?
C16A C17A C22A 119(5) . . ?
C18A C17A C22A 120(6) . . ?
C16B C17B C18B 129(4) . . ?
C16B C17B C22B 113(4) . . ?
C18B C17B C22B 118(4) . . ?
C17A C18A C19A 121(5) . . ?
C17B C18B C19B 122(4) . . ?
O2A C19A C18A 122(4) . . ?
O2A C19A C20A 118(4) . . ?
C18A C19A C20A 119(4) . . ?
O2B C19B C18B 125(4) . . ?
O2B C19B C20B 116(3) . . ?
C18B C19B C20B 119(4) . . ?
O6A C20A C19A 116(4) . . ?
O6A C20A C21A 123(4) . . ?
C19A C20A C21A 121(5) . . ?
O6B C20B C19B 115(3) . . ?
O6B C20B C21B 126(4) . . ?
C19B C20B C21B 120(4) . . ?
C20A C21A C22A 118(4) . . ?
C20B C21B C22B 121(4) . . ?
C17A C22A C21A 121(5) . . ?
C17B C22B C21B 121(4) . . ?
O2A C23A C24A 108(5) . . ?
O2B C23B C24B 108(4) . . ?
O3A C24A C23A 106(4) . . ?
O3B C24B C23B 107(3) . . ?
O3A C25A C26A 109(4) . . ?
O3B C25B C26B 104(3) . . ?
O4A C26A C25A 110(4) . . ?
O4B C26B C25B 106(3) . . ?
O4A C27A C28A 109(4) . . ?
O4B C27B C28B 109(3) . . ?
O5A C28A C27A 109(5) . . ?
O5B C28B C27B 106(4) . . ?
O5A C29A C30A 107(4) . . ?
O5B C29B C30B 107(3) . . ?
O6A C30A C29A 106(3) . . ?
O6B C30B C29B 106(3) . . ?
N1A C1A H1A 117.97 . . ?
C2A C1A H1A 117.71 . . ?
N1B C1B H1B 118.91 . . ?
C2B C1B H1B 119.00 . . ?
C1A C2A H2A 120.02 . . ?
C3A C2A H2A 120.86 . . ?
C1B C2B H2B 121.17 . . ?
C3B C2B H2B 120.40 . . ?
C2A C3A H3A 120.76 . . ?
C4A C3A H3A 121.38 . . ?
C2B C3B H3B 120.20 . . ?
C4B C3B H3B 120.12 . . ?
C3A C4A H4A 120.41 . . ?
C5A C4A H4A 120.20 . . ?
C3B C4B H4B 120.45 . . ?
C5B C4B H4B 120.41 . . ?
C6A C7A H7A 121.86 . . ?
C8A C7A H7A 122.30 . . ?
C6B C7B H7B 119.92 . . ?
C8B C7B H7B 120.00 . . ?
C8A C9A H9A 120.25 . . ?
C10A C9A H9A 119.82 . . ?
C8B C9B H9B 120.57 . . ?
C10B C9B H9B 120.20 . . ?
C11A C12A H12A 120.23 . . ?
C13A C12A H12A 119.78 . . ?
C11B C12B H12B 119.52 . . ?
C13B C12B H12B 119.23 . . ?
C12A C13A H13A 120.38 . . ?
C14A C13A H13A 120.44 . . ?
C12B C13B H13B 121.44 . . ?
C14B C13B H13B 122.10 . . ?
C13A C14A H14A 121.70 . . ?
C15A C14A H14A 121.01 . . ?
C13B C14B H14B 119.34 . . ?
C15B C14B H14B 119.81 . . ?
N3A C15A H15A 118.25 . . ?
C14A C15A H15A 118.30 . . ?
N3B C15B H15B 118.68 . . ?
C14B C15B H15B 118.39 . . ?
O1A C16A H16A 110.78 . . ?
O1A C16A H16B 110.37 . . ?
C17A C16A H16A 110.41 . . ?
C17A C16A H16B 111.16 . . ?
H16A C16A H16B 108.88 . . ?
O1B C16B H16C 110.68 . . ?
O1B C16B H16D 109.60 . . ?
C17B C16B H16C 110.59 . . ?
C17B C16B H16D 109.87 . . ?
H16C C16B H16D 108.03 . . ?
C17A C18A H18A 119.05 . . ?
C19A C18A H18A 119.91 . . ?
C17B C18B H18B 119.16 . . ?
C19B C18B H18B 118.97 . . ?
C20A C21A H21A 120.61 . . ?
C22A C21A H21A 121.21 . . ?
C20B C21B H21B 119.40 . . ?
C22B C21B H21B 119.94 . . ?
C17A C22A H22A 119.77 . . ?
C21A C22A H22A 119.64 . . ?
C17B C22B H22B 119.99 . . ?
C21B C22B H22B 119.22 . . ?
O2A C23A H23A 110.34 . . ?
O2A C23A H23B 110.54 . . ?
C24A C23A H23A 110.11 . . ?
C24A C23A H23B 109.97 . . ?
H23A C23A H23B 108.26 . . ?
O2B C23B H23C 110.44 . . ?
O2B C23B H23D 110.24 . . ?
C24B C23B H23C 109.89 . . ?
C24B C23B H23D 109.53 . . ?
H23C C23B H23D 108.36 . . ?
O3A C24A H24A 110.71 . . ?
O3A C24A H24B 110.21 . . ?
C23A C24A H24A 110.94 . . ?
C23A C24A H24B 110.07 . . ?
H24A C24A H24B 109.14 . . ?
O3B C24B H24C 110.58 . . ?
O3B C24B H24D 109.85 . . ?
C23B C24B H24C 110.43 . . ?
C23B C24B H24D 110.14 . . ?
H24C C24B H24D 108.45 . . ?
O3A C25A H25A 109.66 . . ?
O3A C25A H25B 110.02 . . ?
C26A C25A H25A 109.88 . . ?
C26A C25A H25B 110.20 . . ?
H25A C25A H25B 108.17 . . ?
O3B C25B H25C 110.57 . . ?
O3B C25B H25D 110.70 . . ?
C26B C25B H25C 110.89 . . ?
C26B C25B H25D 111.12 . . ?
H25C C25B H25D 109.06 . . ?
O4A C26A H26A 109.90 . . ?
O4A C26A H26B 109.75 . . ?
C25A C26A H26A 109.48 . . ?
C25A C26A H26B 109.27 . . ?
H26A C26A H26B 108.35 . . ?
O4B C26B H26C 110.12 . . ?
O4B C26B H26D 110.50 . . ?
C25B C26B H26C 109.93 . . ?
C25B C26B H26D 110.74 . . ?
H26C C26B H26D 109.07 . . ?
O4A C27A H27A 110.01 . . ?
O4A C27A H27B 110.15 . . ?
C28A C27A H27A 109.37 . . ?
C28A C27A H27B 110.10 . . ?
H27A C27A H27B 108.22 . . ?
O4B C27B H27C 109.53 . . ?
O4B C27B H27D 110.22 . . ?
C28B C27B H27C 109.97 . . ?
C28B C27B H27D 109.76 . . ?
H27C C27B H27D 108.62 . . ?
O5A C28A H28A 109.42 . . ?
O5A C28A H28B 110.13 . . ?
C27A C28A H28A 109.82 . . ?
C27A C28A H28B 110.43 . . ?
H28A C28A H28B 108.37 . . ?
O5B C28B H28C 110.27 . . ?
O5B C28B H28D 110.03 . . ?
C27B C28B H28C 111.06 . . ?
C27B C28B H28D 110.58 . . ?
H28C C28B H28D 109.24 . . ?
O5A C29A H29A 110.53 . . ?
O5A C29A H29B 110.47 . . ?
C30A C29A H29A 110.32 . . ?
C30A C29A H29B 110.49 . . ?
H29A C29A H29B 108.23 . . ?
O5B C29B H29C 110.80 . . ?
O5B C29B H29D 110.03 . . ?
C30B C29B H29C 110.67 . . ?
C30B C29B H29D 110.43 . . ?
H29C C29B H29D 108.00 . . ?
O6A C30A H30A 110.69 . . ?
O6A C30A H30B 110.46 . . ?
C29A C30A H30A 110.58 . . ?
C29A C30A H30B 110.41 . . ?
H30A C30A H30B 108.40 . . ?
O6B C30B H30C 110.09 . . ?
O6B C30B H30D 110.59 . . ?
C29B C30B H30C 110.82 . . ?
C29B C30B H30D 110.44 . . ?
H30C C30B H30D 109.19 . . ?
C5 C6 H6A 109.40 . . ?
C5 C6 H6B 109.88 . . ?
C5 C6 H6C 109.46 . . ?
H6A C6 H6B 109.27 . . ?
H6A C6 H6C 109.27 . . ?
H6B C6 H6C 109.55 . . ?

loop_
_geom_bond_atom_site_label_1
_geom_bond_atom_site_label_2
_geom_bond_distance
_geom_bond_site_symmetry_2
_geom_bond_publ_flag
Cu N1A 2.23(3) . ?
Cu N1B 2.24(3) . ?
Cu N2A 1.98(3) . ?
Cu N2B 1.96(3) . ?
Cu N3A 2.24(3) . ?
Cu N3B 2.23(3) . ?
S1 C1 1.63(5) . ?
S2 C2 1.63(6) . ?
S3 C3 1.64(8) . ?
S4 C4 1.62(6) . ?
Na1 O2A 2.43(4) . ?
Na1 O4A 2.44(4) . ?
Na1 O5A 2.52(3) . ?
Na1 O3A 2.64(4) . ?
Na1 N1 2.53(7) . ?
Na1 N2 2.43(5) . ?
Na1 O6A 2.50(3) . ?
Na2 O2B 2.38(3) . ?
Na2 O4B 2.34(4) . ?
Na2 O5B 2.48(3) . ?
Na2 O3B 2.41(4) . ?
Na2 N3 2.39(7) . ?
Na2 O6B 2.33(3) . ?
O1A C16A 1.48(6) . ?
O1A C8A 1.35(6) . ?
O1B C8B 1.32(6) . ?
O1B C16B 1.45(7) . ?
O2A C23A 1.46(7) . ?
O2A C19A 1.35(6) . ?
O2B C19B 1.35(5) . ?
O2B C23B 1.46(6) . ?
O3A C25A 1.44(7) . ?
O3A C24A 1.46(6) . ?
O3B C24B 1.44(5) . ?
O3B C25B 1.46(5) . ?
O4A C26A 1.40(7) . ?
O4A C27A 1.43(6) . ?
O4B C27B 1.45(5) . ?
O4B C26B 1.43(6) . ?
O5A C29A 1.42(5) . ?
O5A C28A 1.43(7) . ?
O5B C28B 1.46(6) . ?
O5B C29B 1.41(5) . ?
O6A C20A 1.36(6) . ?
O6A C30A 1.44(5) . ?
O6B C30B 1.44(5) . ?
O6B C20B 1.36(5) . ?
N1 C1 1.16(8) . ?
N1A C1A 1.35(5) . ?
N1A C5A 1.36(6) . ?
N1B C1B 1.32(7) . ?
N1B C5B 1.36(5) . ?
N2 C2 1.16(7) . ?
N2A C10A 1.37(5) . ?
N2A C6A 1.31(6) . ?
N2B C10B 1.34(6) . ?
N2B C6B 1.37(5) . ?
N3 C3 1.13(10) . ?
N3A C11A 1.37(5) . ?
N3A C15A 1.34(6) . ?
N3B C15B 1.39(6) . ?
N3B C11B 1.35(5) . ?
N5 C5 1.16(10) . ?
N4 C4 1.15(7) . ?
C1A C2A 1.37(7) . ?
C1B C2B 1.38(7) . ?
C2A C3A 1.38(8) . ?
C2B C3B 1.39(6) . ?
C3A C4A 1.40(6) . ?
C3B C4B 1.37(6) . ?
C4A C5A 1.38(7) . ?
C4B C5B 1.40(6) . ?
C5A C6A 1.50(5) . ?
C5B C6B 1.45(6) . ?
C6A C7A 1.41(6) . ?
C6B C7B 1.40(6) . ?
C7A C8A 1.40(6) . ?
C7B C8B 1.42(6) . ?
C8A C9A 1.40(7) . ?
C8B C9B 1.41(6) . ?
C9A C10A 1.39(7) . ?
C9B C10B 1.40(7) . ?
C10A C11A 1.47(6) . ?
C10B C11B 1.49(6) . ?
C11A C12A 1.37(5) . ?
C11B C12B 1.36(6) . ?
C12A C13A 1.42(6) . ?
C12B C13B 1.41(6) . ?
C13A C14A 1.40(7) . ?
C13B C14B 1.38(7) . ?
C14A C15A 1.38(6) . ?
C14B C15B 1.35(8) . ?
C16A C17A 1.52(9) . ?
C16B C17B 1.47(7) . ?
C17A C18A 1.38(8) . ?
C17A C22A 1.40(8) . ?
C17B C18B 1.40(6) . ?
C17B C22B 1.40(6) . ?
C18A C19A 1.38(8) . ?
C18B C19B 1.39(6) . ?
C19A C20A 1.42(6) . ?
C19B C20B 1.44(6) . ?
C20A C21A 1.39(7) . ?
C20B C21B 1.37(6) . ?
C21A C22A 1.41(8) . ?
C21B C22B 1.40(7) . ?
C23A C24A 1.52(8) . ?
C23B C24B 1.51(6) . ?
C25A C26A 1.48(8) . ?
C25B C26B 1.54(6) . ?
C27A C28A 1.52(8) . ?
C27B C28B 1.51(6) . ?
C29A C30A 1.53(6) . ?
C29B C30B 1.54(6) . ?
C5 C6 1.43(11) . ?
C1A H1A 0.93 . ?
C1B H1B 0.93 . ?
C2A H2A 0.93 . ?
C2B H2B 0.93 . ?
C3A H3A 0.93 . ?
C3B H3B 0.93 . ?
C4A H4A 0.93 . ?
C4B H4B 0.93 . ?
C7A H7A 0.93 . ?
C7B H7B 0.93 . ?
C9A H9A 0.93 . ?
C9B H9B 0.93 . ?
C12A H12A 0.93 . ?
C12B H12B 0.93 . ?
C13A H13A 0.93 . ?
C13B H13B 0.93 . ?
C14A H14A 0.93 . ?
C14B H14B 0.93 . ?
C15A H15A 0.93 . ?
C15B H15B 0.93 . ?
C16A H16A 0.97 . ?
C16A H16B 0.97 . ?
C16B H16D 0.97 . ?
C16B H16C 0.97 . ?
C18A H18A 0.93 . ?
C18B H18B 0.93 . ?
C21A H21A 0.93 . ?
C21B H21B 0.93 . ?
C22A H22A 0.93 . ?
C22B H22B 0.93 . ?
C23A H23B 0.97 . ?
C23A H23A 0.97 . ?
C23B H23D 0.97 . ?
C23B H23C 0.97 . ?
C24A H24B 0.97 . ?
C24A H24A 0.97 . ?
C24B H24D 0.97 . ?
C24B H24C 0.97 . ?
C25A H25B 0.97 . ?
C25A H25A 0.97 . ?
C25B H25D 0.97 . ?
C25B H25C 0.97 . ?
C26A H26A 0.97 . ?
C26A H26B 0.97 . ?
C26B H26C 0.97 . ?
C26B H26D 0.97 . ?
C27A H27B 0.97 . ?
C27A H27A 0.97 . ?
C27B H27D 0.97 . ?
C27B H27C 0.97 . ?
C28A H28B 0.97 . ?
C28A H28A 0.97 . ?
C28B H28D 0.97 . ?
C28B H28C 0.97 . ?
C29A H29B 0.97 . ?
C29A H29A 0.97 . ?
C29B H29C 0.97 . ?
C29B H29D 0.97 . ?
C30A H30A 0.97 . ?
C30A H30B 0.97 . ?
C30B H30C 0.97 . ?
C30B H30D 0.97 . ?
C6 H6C 0.96 . ?
C6 H6A 0.96 . ?
C6 H6B 0.96 . ?
